data_7117166
loop_
_publ_author_name
'Cristina Mottillo'
'Tomislav Friscic'

_publ_section_title
;
 Supramolecular imidazolium frameworks: direct analogues of metal azolate
 frameworks with charge-inverted node-and-linker structure
;
_journal_name_full Chem.Commun.
_journal_page_first 8924
_journal_paper_doi 10.1039/C5cc01645B
_journal_volume 51
_journal_year 2015
_chemical_formula_sum 'C10 H16 N4 O4 S'
_chemical_formula_weight 288.33
_chemical_name_common '2-Ethylimidazolium Sulfate'
_chemical_name_systematic
;
 ?
;
_chemical_properties_physical Deliquescent
_space_group_crystal_system monoclinic
_space_group_IT_number 15
_space_group_name_Hall '-C 2yc'
_space_group_name_H-M_alt 'C 1 2/c 1'
_symmetry_space_group_name_Hall '-C 2yc'
_symmetry_space_group_name_H-M 'C 1 2/c 1'
_atom_sites_solution_hydrogens geom
_audit_creation_method SHELXL-2013
_audit_update_record
;
2015-02-24 deposited with the CCDC.
2015-03-09 downloaded from the CCDC.
;
_cell_angle_alpha 90
_cell_angle_beta 92.708(12)
_cell_angle_gamma 90
_cell_formula_units_Z 4
_cell_length_a 9.642(11)
_cell_length_b 15.986(17)
_cell_length_c 9.334(10)
_cell_measurement_reflns_used 2229
_cell_measurement_temperature 293(2)
_cell_measurement_theta_max 25.09
_cell_measurement_theta_min 2.46
_cell_volume 1437(3)
_computing_cell_refinement 'Bruker SAINT'
_computing_data_collection 'Bruker APEX2'
_computing_data_reduction 'Bruker SAINT'
_computing_molecular_graphics 'Bruker SHELXTL'
_computing_publication_material 'Bruker SHELXTL'
_computing_structure_refinement 'SHELXL-2013 (Sheldrick, 2013)'
_computing_structure_solution 'SHELXS-97 (Sheldrick, 2008)'
_diffrn_ambient_temperature 293(2)
_diffrn_measured_fraction_theta_full 0.998
_diffrn_measured_fraction_theta_max 0.985
_diffrn_measurement_device_type 'Bruker APEX-II CCD'
_diffrn_measurement_method '\f and \w scans'
_diffrn_radiation_type MoK\a
_diffrn_radiation_wavelength 0.71073
_diffrn_reflns_av_R_equivalents 0.0349
_diffrn_reflns_av_unetI/netI 0.0252
_diffrn_reflns_laue_measured_fraction_full 0.998
_diffrn_reflns_laue_measured_fraction_max 0.985
_diffrn_reflns_limit_h_max 12
_diffrn_reflns_limit_h_min -11
_diffrn_reflns_limit_k_max 19
_diffrn_reflns_limit_k_min -19
_diffrn_reflns_limit_l_max 11
_diffrn_reflns_limit_l_min -11
_diffrn_reflns_number 7178
_diffrn_reflns_point_group_measured_fraction_full 0.998
_diffrn_reflns_point_group_measured_fraction_max 0.985
_diffrn_reflns_theta_full 25.242
_diffrn_reflns_theta_max 26.581
_diffrn_reflns_theta_min 2.469
_diffrn_source 'fine-focus sealed tube'
_exptl_absorpt_coefficient_mu 0.241
_exptl_absorpt_correction_T_max 0.7454
_exptl_absorpt_correction_T_min 0.7071
_exptl_absorpt_correction_type multi-scan
_exptl_absorpt_process_details 'Blessing, (1995)'
_exptl_crystal_colour Colourless
_exptl_crystal_density_diffrn 1.333
_exptl_crystal_description Rectangular
_exptl_crystal_F_000 608
_exptl_crystal_size_max 0.90
_exptl_crystal_size_mid 0.70
_exptl_crystal_size_min 0.50
_refine_diff_density_max 0.410
_refine_diff_density_min -0.248
_refine_diff_density_rms 0.051
_refine_ls_extinction_coef .
_refine_ls_extinction_method none
_refine_ls_goodness_of_fit_ref 1.081
_refine_ls_hydrogen_treatment constr
_refine_ls_matrix_type full
_refine_ls_number_parameters 88
_refine_ls_number_reflns 1484
_refine_ls_number_restraints 0
_refine_ls_restrained_S_all 1.081
_refine_ls_R_factor_all 0.0648
_refine_ls_R_factor_gt 0.0472
_refine_ls_shift/su_max 0.017
_refine_ls_shift/su_mean 0.003
_refine_ls_structure_factor_coef Fsqd
_refine_ls_weighting_details 'w=1/[\s^2^(Fo^2^)+(0.0898P)^2^+0.3429P] where P=(Fo^2^+2Fc^2^)/3'
_refine_ls_weighting_scheme calc
_refine_ls_wR_factor_gt 0.1378
_refine_ls_wR_factor_ref 0.1499
_reflns_Friedel_coverage 0.000
_reflns_friedel_fraction_full .
_reflns_friedel_fraction_max .
_reflns_number_gt 1147
_reflns_number_total 1484
_reflns_threshold_expression 'I > 2\s(I)'
_cod_data_source_file c5cc01645b2.cif
_cod_data_source_block (H2Etim)2SO4
_cod_database_code 7117166
_shelx_space_group_comment
;
The symmetry employed for this shelxl refinement is uniquely defined
by the following loop, which should always be used as a source of
symmetry information in preference to the above space-group names.
They are only intended as comments.
;
_shelxl_version_number 2013-4

loop_
_space_group_symop_operation_xyz
'x, y, z'
'-x, y, -z+1/2'
'x+1/2, y+1/2, z'
'-x+1/2, y+1/2, -z+1/2'
'-x, -y, -z'
'x, -y, z-1/2'
'-x+1/2, -y+1/2, -z'
'x+1/2, -y+1/2, z-1/2'

loop_
_atom_site_label
_atom_site_type_symbol
_atom_site_fract_x
_atom_site_fract_y
_atom_site_fract_z
_atom_site_U_iso_or_equiv
_atom_site_adp_type
_atom_site_occupancy
_atom_site_site_symmetry_order
_atom_site_calc_flag
_atom_site_refinement_flags_posn
_atom_site_refinement_flags_adp
_atom_site_refinement_flags_occupancy
_atom_site_disorder_assembly
_atom_site_disorder_group
S1 S 0.5000 0.62150(4) 0.2500 0.0448(3) Uani 1 2 d S T P . .
O1 O 0.54214(19) 0.67474(10) 0.37302(17) 0.0601(5) Uani 1 1 d . . . . .
O2 O 0.3846(3) 0.57026(14) 0.2917(2) 0.0934(8) Uani 1 1 d . . . . .
N1 N 0.3132(2) 0.41154(13) 0.2466(2) 0.0573(6) Uani 1 1 d . . . . .
H1A H 0.3423 0.4637 0.2501 0.069 Uiso 1 1 calc R U . . .
N2 N 0.2093(2) 0.29807(11) 0.2959(2) 0.0494(5) Uani 1 1 d . . . . .
H2A H 0.1567 0.2614 0.3382 0.059 Uiso 1 1 calc R U . . .
C2 C 0.3481(3) 0.3538(2) 0.1466(3) 0.0693(8) Uani 1 1 d . . . . .
H2 H 0.4073 0.3626 0.0696 0.083 Uiso 1 1 calc R U . . .
C1 C 0.2291(2) 0.37679(14) 0.3375(2) 0.0475(6) Uani 1 1 d . . . . .
C4 C 0.1731(3) 0.41752(17) 0.4642(3) 0.0703(8) Uani 1 1 d . . . . .
H4 H 0.2134 0.4666 0.5058 0.084 Uiso 1 1 calc R U . . .
C5 C 0.0507(4) 0.3770(2) 0.5217(4) 0.0941(11) Uani 1 1 d . . . . .
H5A H -0.0268 0.3793 0.4500 0.141 Uiso 1 1 calc R U . . .
H5B H 0.0249 0.4062 0.6089 0.141 Uiso 1 1 calc R U . . .
H5C H 0.0725 0.3185 0.5446 0.141 Uiso 1 1 calc R U . . .
C3 C 0.2832(3) 0.28286(18) 0.1775(3) 0.0617(7) Uani 1 1 d . . . . .
H3 H 0.2876 0.2315 0.1267 0.074 Uiso 1 1 calc R U . . .

loop_
_atom_site_aniso_label
_atom_site_aniso_U_11
_atom_site_aniso_U_22
_atom_site_aniso_U_33
_atom_site_aniso_U_23
_atom_site_aniso_U_13
_atom_site_aniso_U_12
S1 0.0610(6) 0.0219(4) 0.0527(5) 0.000 0.0144(4) 0.000
O1 0.0814(13) 0.0437(9) 0.0563(10) -0.0052(7) 0.0158(9) -0.0156(8)
O2 0.1271(19) 0.0779(13) 0.0770(13) -0.0004(11) 0.0231(13) -0.0630(13)
N1 0.0589(13) 0.0532(12) 0.0597(12) 0.0054(10) 0.0025(10) -0.0204(10)
N2 0.0580(12) 0.0376(10) 0.0532(11) -0.0032(8) 0.0093(9) -0.0094(9)
C2 0.0596(17) 0.095(2) 0.0545(15) -0.0044(15) 0.0157(12) -0.0168(15)
C1 0.0510(14) 0.0400(12) 0.0516(12) 0.0006(10) 0.0020(10) -0.0059(10)
C4 0.084(2) 0.0541(16) 0.0748(18) -0.0217(14) 0.0190(15) -0.0066(14)
C5 0.108(3) 0.081(2) 0.098(2) -0.0112(19) 0.050(2) 0.0021(19)
C3 0.0647(16) 0.0652(17) 0.0561(14) -0.0154(12) 0.0127(12) -0.0055(13)

loop_
_atom_type_symbol
_atom_type_description
_atom_type_scat_dispersion_real
_atom_type_scat_dispersion_imag
_atom_type_scat_source
C C 0.0033 0.0016 'International Tables Vol C Tables 4.2.6.8 and 6.1.1.4'
H H 0.0000 0.0000 'International Tables Vol C Tables 4.2.6.8 and 6.1.1.4'
N N 0.0061 0.0033 'International Tables Vol C Tables 4.2.6.8 and 6.1.1.4'
O O 0.0106 0.0060 'International Tables Vol C Tables 4.2.6.8 and 6.1.1.4'
S S 0.1246 0.1234 'International Tables Vol C Tables 4.2.6.8 and 6.1.1.4'

loop_
_geom_angle_atom_site_label_1
_geom_angle_atom_site_label_2
_geom_angle_atom_site_label_3
_geom_angle
_geom_angle_site_symmetry_1
_geom_angle_site_symmetry_3
O2 S1 O2 111.2(2) . 2_655
O2 S1 O1 110.46(14) . 2_655
O2 S1 O1 107.72(11) 2_655 2_655
O2 S1 O1 107.72(11) . .
O2 S1 O1 110.46(14) 2_655 .
O1 S1 O1 109.31(16) 2_655 .
C1 N1 C2 109.4(2) . .
C1 N1 H1A 125.3 . .
C2 N1 H1A 125.3 . .
C1 N2 C3 109.4(2) . .
C1 N2 H2A 125.3 . .
C3 N2 H2A 125.3 . .
C3 C2 N1 107.1(2) . .
C3 C2 H2 126.4 . .
N1 C2 H2 126.4 . .
N1 C1 N2 107.1(2) . .
N1 C1 C4 126.0(2) . .
N2 C1 C4 126.8(2) . .
C5 C4 C1 115.4(2) . .
C5 C4 H4 122.3 . .
C1 C4 H4 122.3 . .
C4 C5 H5A 109.5 . .
C4 C5 H5B 109.5 . .
H5A C5 H5B 109.5 . .
C4 C5 H5C 109.5 . .
H5A C5 H5C 109.5 . .
H5B C5 H5C 109.5 . .
C2 C3 N2 106.9(2) . .
C2 C3 H3 126.5 . .
N2 C3 H3 126.5 . .

loop_
_geom_bond_atom_site_label_1
_geom_bond_atom_site_label_2
_geom_bond_distance
_geom_bond_site_symmetry_2
S1 O2 1.450(2) .
S1 O2 1.450(2) 2_655
S1 O1 1.471(2) 2_655
S1 O1 1.471(2) .
N1 C1 1.323(3) .
N1 C2 1.366(3) .
N1 H1A 0.8800 .
N2 C1 1.328(3) .
N2 C3 1.366(3) .
N2 H2A 0.8800 .
C2 C3 1.333(4) .
C2 H2 0.9500 .
C1 C4 1.475(3) .
C4 C5 1.470(4) .
C4 H4 0.9500 .
C5 H5A 0.9800 .
C5 H5B 0.9800 .
C5 H5C 0.9800 .
C3 H3 0.9500 .
